data_4515381
loop_
_publ_author_name
'Barreda, Omar'
'Bannwart, Gianluca'
'Yap, Glenn P. A.'
'Bloch, Eric D.'

_publ_section_title
;
 Ligand-Based Phase Control in Porous Molecular Assemblies.
;
_journal_issue 14
_journal_name_full 'ACS applied materials &amp; interfaces'
_journal_page_first 11420
_journal_page_last 11424
_journal_paper_doi 10.1021/acsami.8b02015
_journal_volume 10
_journal_year 2018
_chemical_formula_sum 'C24 H10 Cu2 O12'
_chemical_formula_weight 617.40
_space_group_crystal_system trigonal
_space_group_IT_number 164
_space_group_name_Hall '-P 3 2"'
_space_group_name_H-M_alt 'P -3 m 1'
_atom_sites_solution_hydrogens geom
_audit_creation_method SHELXL-2017/1
_cell_angle_alpha 90
_cell_angle_beta 90
_cell_angle_gamma 120
_cell_formula_units_Z 3
_cell_length_a 18.4598(7)
_cell_length_b 18.4598(7)
_cell_length_c 8.9338(4)
_cell_measurement_reflns_used 9929
_cell_measurement_temperature 200(2)
_cell_measurement_theta_max 73.23
_cell_measurement_theta_min 4.79
_cell_volume 2636.46(18)
_computing_cell_refinement 'Bruker SAINT'
_computing_data_collection 'Bruker APEX2'
_computing_data_reduction 'Bruker SAINT'
_computing_molecular_graphics 'Bruker SHELXTL'
_computing_publication_material 'Bruker SHELXTL'
_computing_structure_refinement 'SHELXL-2017/1 (Sheldrick, 2017)'
_computing_structure_solution 'SHELXT 2014/5 (Sheldrick, 2014)'
_diffrn_ambient_temperature 200(2)
_diffrn_detector_area_resol_mean 8.33
_diffrn_measured_fraction_theta_full 0.988
_diffrn_measured_fraction_theta_max 0.982
_diffrn_measurement_device_type 'Bruker AXS APEX diffractometer'
_diffrn_measurement_method '\f and \w scans'
_diffrn_radiation_type CuK\a
_diffrn_radiation_wavelength 1.54178
_diffrn_reflns_av_R_equivalents 0.0605
_diffrn_reflns_av_unetI/netI 0.0370
_diffrn_reflns_Laue_measured_fraction_full 0.988
_diffrn_reflns_Laue_measured_fraction_max 0.982
_diffrn_reflns_limit_h_max 23
_diffrn_reflns_limit_h_min -23
_diffrn_reflns_limit_k_max 20
_diffrn_reflns_limit_k_min -22
_diffrn_reflns_limit_l_max 11
_diffrn_reflns_limit_l_min -11
_diffrn_reflns_number 25068
_diffrn_reflns_point_group_measured_fraction_full 0.988
_diffrn_reflns_point_group_measured_fraction_max 0.982
_diffrn_reflns_theta_full 67.679
_diffrn_reflns_theta_max 74.885
_diffrn_reflns_theta_min 4.791
_exptl_absorpt_coefficient_mu 1.906
_exptl_absorpt_correction_T_max 0.7538
_exptl_absorpt_correction_T_min 0.4405
_exptl_absorpt_correction_type multi-scan
_exptl_absorpt_process_details 'APEX3 (Bruker, 2015)'
_exptl_crystal_colour green
_exptl_crystal_density_diffrn 1.167
_exptl_crystal_description needle
_exptl_crystal_F_000 924
_exptl_crystal_size_max 0.487
_exptl_crystal_size_mid 0.181
_exptl_crystal_size_min 0.141
_refine_diff_density_max 0.775
_refine_diff_density_min -0.462
_refine_diff_density_rms 0.117
_refine_ls_extinction_method none
_refine_ls_goodness_of_fit_ref 1.037
_refine_ls_hydrogen_treatment constr
_refine_ls_matrix_type full
_refine_ls_number_parameters 113
_refine_ls_number_reflns 1955
_refine_ls_number_restraints 39
_refine_ls_restrained_S_all 1.030
_refine_ls_R_factor_all 0.0926
_refine_ls_R_factor_gt 0.0838
_refine_ls_shift/su_max 0.000
_refine_ls_shift/su_mean 0.000
_refine_ls_structure_factor_coef Fsqd
_refine_ls_weighting_details 'w=1/[\s^2^(Fo^2^)+(0.1939P)^2^+2.0207P] where P=(Fo^2^+2Fc^2^)/3'
_refine_ls_weighting_scheme calc
_refine_ls_wR_factor_gt 0.2560
_refine_ls_wR_factor_ref 0.2779
_reflns_Friedel_coverage 0.000
_reflns_number_gt 1633
_reflns_number_total 1955
_reflns_threshold_expression 'I > 2\s(I)'
_cod_data_source_file am8b02015_si_006.cif
_cod_data_source_block eric045_sq
_cod_original_cell_volume 2636.5(2)
_cod_database_code 4515381
_shelx_shelxl_version_number 2017/1
_shelx_space_group_comment
; 
The symmetry employed for this shelxl refinement is uniquely defined 
by the following loop, which should always be used as a source of 
symmetry information in preference to the above space-group names. 
They are only intended as comments. 
;

loop_
_space_group_symop_operation_xyz
'x, y, z'
'-y, x-y, z'
'-x+y, -x, z'
'y, x, -z'
'x-y, -y, -z'
'-x, -x+y, -z'
'-x, -y, -z'
'y, -x+y, -z'
'x-y, x, -z'
'-y, -x, z'
'-x+y, y, z'
'x, x-y, z'

loop_
_atom_site_label
_atom_site_type_symbol
_atom_site_fract_x
_atom_site_fract_y
_atom_site_fract_z
_atom_site_U_iso_or_equiv
_atom_site_adp_type
_atom_site_occupancy
_atom_site_site_symmetry_order
_atom_site_calc_flag
_atom_site_refinement_flags_posn
_atom_site_refinement_flags_adp
_atom_site_refinement_flags_occupancy
_atom_site_disorder_assembly
_atom_site_disorder_group
Cu1 Cu 0.47552(2) 0.52448(2) 0.38226(8) 0.0622(4) Uani 1 2 d S T P . .
O1 O 0.5203(3) 0.6291(2) 0.4937(4) 0.0815(10) Uani 1 1 d . . . . .
O2 O 0.5600(3) 0.5879(2) 0.6962(4) 0.0807(9) Uani 1 1 d . . . . .
O3 O 0.6497(8) 0.8249(4) 1.0600(10) 0.166(4) Uani 1 2 d S TU P . .
O4 O 0.4354(2) 0.5646(2) 0.1919(7) 0.119(2) Uani 1 2 d S T P . .
C1 C 0.5491(3) 0.6389(3) 0.6221(5) 0.0718(11) Uani 1 1 d . . . . .
C2 C 0.5555(5) 0.7777(2) 0.6268(8) 0.0745(15) Uani 1 2 d S T P . .
H2 H 0.532234 0.766119 0.528965 0.089 Uiso 1 2 calc R U P . .
C3 C 0.5723(4) 0.7216(3) 0.6976(7) 0.0824(13) Uani 1 1 d . . . . .
C4 C 0.6026(5) 0.7362(4) 0.8405(7) 0.1018(19) Uani 1 1 d . . . . .
H4 H 0.611739 0.695889 0.889986 0.122 Uiso 1 1 calc R U . A .
C5 C 0.6203(8) 0.8101(4) 0.9149(12) 0.123(4) Uani 1 2 d S T P A .
C6 C 0.6705(17) 0.8910(14) 1.136(2) 0.168(7) Uani 0.5 1 d . U P A -1
H6A H 0.623094 0.901712 1.140943 0.201 Uiso 0.5 1 calc R U P A -1
H6B H 0.718352 0.939740 1.087334 0.201 Uiso 0.5 1 calc R U P A -1
C7 C 0.6955(17) 0.8778(17) 1.298(2) 0.166(10) Uani 0.5 1 d . U P A -1
C8A C 0.774(2) 0.862(3) 1.268(4) 0.183(11) Uani 0.274(16) 1 d . U P B -2
C8B C 0.681(3) 0.767(5) 1.347(7) 0.183(11) Uani 0.226(16) 1 d . U P B -3
C9 C 0.4414(6) 0.5586(6) 0.0736(16) 0.198(8) Uani 1 2 d S T P . .

loop_
_atom_site_aniso_label
_atom_site_aniso_U_11
_atom_site_aniso_U_22
_atom_site_aniso_U_33
_atom_site_aniso_U_23
_atom_site_aniso_U_13
_atom_site_aniso_U_12
Cu1 0.0789(6) 0.0789(6) 0.0534(6) 0.00275(13) -0.00275(13) 0.0579(5)
O1 0.117(3) 0.081(2) 0.0720(19) -0.0057(15) -0.0117(17) 0.0683(19)
O2 0.107(2) 0.0764(19) 0.0784(19) -0.0039(15) -0.0053(18) 0.0611(18)
O3 0.265(11) 0.142(4) 0.132(6) -0.052(4) -0.104(7) 0.132(5)
O4 0.161(5) 0.161(5) 0.078(4) 0.0214(16) -0.0214(16) 0.113(5)
C1 0.093(3) 0.074(3) 0.069(2) -0.0009(19) 0.002(2) 0.057(2)
C2 0.090(4) 0.068(2) 0.074(4) 0.0001(15) 0.000(3) 0.045(2)
C3 0.099(4) 0.074(3) 0.085(3) -0.007(2) -0.011(2) 0.052(3)
C4 0.140(5) 0.089(3) 0.101(4) -0.012(3) -0.032(4) 0.076(4)
C5 0.199(12) 0.106(4) 0.095(6) -0.030(3) -0.060(7) 0.099(6)
C6 0.240(18) 0.187(13) 0.133(10) -0.081(10) -0.100(12) 0.150(14)
C7 0.195(19) 0.27(3) 0.098(8) -0.043(11) -0.035(10) 0.165(19)
C8A 0.105(12) 0.32(3) 0.159(19) 0.00(2) -0.024(12) 0.127(16)
C8B 0.105(12) 0.32(3) 0.159(19) 0.00(2) -0.024(12) 0.127(16)
C9 0.274(17) 0.274(17) 0.087(8) 0.010(5) -0.010(5) 0.168(18)

loop_
_atom_type_symbol
_atom_type_description
_atom_type_scat_dispersion_real
_atom_type_scat_dispersion_imag
_atom_type_scat_source
C C 0.0181 0.0091 'International Tables Vol C Tables 4.2.6.8 and 6.1.1.4'
H H 0.0000 0.0000 'International Tables Vol C Tables 4.2.6.8 and 6.1.1.4'
Cu Cu -1.9646 0.5888 'International Tables Vol C Tables 4.2.6.8 and 6.1.1.4'
O O 0.0492 0.0322 'International Tables Vol C Tables 4.2.6.8 and 6.1.1.4'

loop_
_geom_angle_atom_site_label_1
_geom_angle_atom_site_label_2
_geom_angle_atom_site_label_3
_geom_angle
_geom_angle_site_symmetry_1
_geom_angle_site_symmetry_3
O1 Cu1 O1 89.9(2) 10_665 .
O1 Cu1 O2 168.23(14) 10_665 4_556
O1 Cu1 O2 89.86(18) . 4_556
O1 Cu1 O2 89.86(18) 10_665 7_666
O1 Cu1 O2 168.23(14) . 7_666
O2 Cu1 O2 88.0(2) 4_556 7_666
O1 Cu1 O4 96.46(17) 10_665 .
O1 Cu1 O4 96.46(17) . .
O2 Cu1 O4 95.26(18) 4_556 .
O2 Cu1 O4 95.26(18) 7_666 .
O1 Cu1 Cu1 83.30(10) 10_665 7_666
O1 Cu1 Cu1 83.30(10) . 7_666
O2 Cu1 Cu1 84.99(10) 4_556 7_666
O2 Cu1 Cu1 84.99(10) 7_666 7_666
O4 Cu1 Cu1 179.7(2) . 7_666
C1 O1 Cu1 123.8(3) . .
C1 O2 Cu1 120.9(3) . 7_666
C6 O3 C5 125.9(9) . .
C9 O4 Cu1 132.7(13) . .
O1 C1 O2 126.8(4) . .
O1 C1 C3 116.3(4) . .
O2 C1 C3 116.8(4) . .
C3 C2 C3 120.1(7) 12_565 .
C3 C2 H2 120.0 12_565 .
C3 C2 H2 120.0 . .
C4 C3 C2 120.4(5) . .
C4 C3 C1 119.6(5) . .
C2 C3 C1 119.7(5) . .
C3 C4 C5 120.5(6) . .
C3 C4 H4 119.7 . .
C5 C4 H4 119.7 . .
O3 C5 C4 120.9(4) . .
O3 C5 C4 120.9(4) . 12_565
C4 C5 C4 118.0(8) . 12_565
O3 C6 C7 108.0(18) . .
O3 C6 H6A 110.1 . .
C7 C6 H6A 110.1 . .
O3 C6 H6B 110.1 . .
C7 C6 H6B 110.1 . .
H6A C6 H6B 108.4 . .

loop_
_geom_bond_atom_site_label_1
_geom_bond_atom_site_label_2
_geom_bond_distance
_geom_bond_site_symmetry_2
Cu1 O1 1.951(3) 10_665
Cu1 O1 1.951(3) .
Cu1 O2 1.966(3) 4_556
Cu1 O2 1.966(3) 7_666
Cu1 O4 2.130(5) .
Cu1 Cu1 2.6224(14) 7_666
O1 C1 1.239(6) .
O2 C1 1.247(5) .
O3 C6 1.275(17) .
O3 C5 1.379(12) .
O4 C9 1.074(15) .
C1 C3 1.520(7) .
C2 C3 1.376(6) 12_565
C2 C3 1.376(6) .
C2 H2 0.9500 .
C3 C4 1.366(8) .
C4 C5 1.402(8) .
C4 H4 0.9500 .
C6 C7 1.58(3) .
C6 H6A 0.9900 .
C6 H6B 0.9900 .

loop_
_geom_torsion_atom_site_label_1
_geom_torsion_atom_site_label_2
_geom_torsion_atom_site_label_3
_geom_torsion_atom_site_label_4
_geom_torsion
_geom_torsion_site_symmetry_1
_geom_torsion_site_symmetry_4
Cu1 O1 C1 O2 5.6(8) . .
Cu1 O1 C1 C3 -173.5(3) . .
Cu1 O2 C1 O1 -3.9(8) 7_666 .
Cu1 O2 C1 C3 175.3(4) 7_666 .
C3 C2 C3 C4 2.7(12) 12_565 .
C3 C2 C3 C1 176.6(4) 12_565 .
O1 C1 C3 C4 178.5(6) . .
O2 C1 C3 C4 -0.8(9) . .
O1 C1 C3 C2 4.5(8) . .
O2 C1 C3 C2 -174.8(6) . .
C2 C3 C4 C5 -2.7(13) . .
C1 C3 C4 C5 -176.6(8) . .
C6 O3 C5 C4 177.3(19) . .
C6 O3 C5 C4 -6(3) . 12_565
C3 C4 C5 O3 179.1(10) . .
C3 C4 C5 C4 2.7(18) . 12_565
C5 O3 C6 C7 176.9(17) . .
